data_1504596
loop_
_publ_author_name
'Hu, Hai-Yu'
'Xiang, Jun-Feng'
'Yang, Yong'
'Chen, Chuan-Feng'

_publ_section_title
;
 Chiral induction in phenanthroline-derived oligoamide foldamers: an acid-
 and base-controllable switch in helical molecular strands.
;
_journal_issue 6
_journal_name_full 'Organic letters'
_journal_page_first 1275
_journal_page_last 1278
_journal_paper_doi 10.1021/ol8001688
_journal_volume 10
_journal_year 2008
_chemical_formula_moiety 'C34 H35 N4 O4.50'
_chemical_formula_sum 'C34 H35 N4 O4.5'
_chemical_formula_weight 571.66
_chemical_name_systematic
; 
 ? 
;
_space_group_IT_number 61
_symmetry_cell_setting orthorhombic
_symmetry_space_group_name_Hall '-P 2ac 2ab'
_symmetry_space_group_name_H-M 'P b c a'
_atom_sites_solution_hydrogens geom
_atom_sites_solution_primary direct
_atom_sites_solution_secondary difmap
_audit_creation_method SHELXL-97
_cell_angle_alpha 90.00
_cell_angle_beta 90.00
_cell_angle_gamma 90.00
_cell_formula_units_Z 8
_cell_length_a 13.6561(5)
_cell_length_b 16.4090(6)
_cell_length_c 26.0092(10)
_cell_measurement_reflns_used 8316
_cell_measurement_temperature 113(2)
_cell_measurement_theta_max 25.0
_cell_measurement_theta_min 2.6
_cell_volume 5828.2(4)
_computing_cell_refinement CrystalClear
_computing_data_collection CrystalClear
_computing_data_reduction CrystalClear
_computing_publication_material 'CrystalStructure 3.7.0'
_computing_structure_refinement 'SHELXL-97 (Sheldrick, 1997)'
_computing_structure_solution 'SHELXS-97 (Sheldrick, 1990)'
_diffrn_ambient_temperature 113(2)
_diffrn_detector_area_resol_mean 7.31
_diffrn_measured_fraction_theta_full 0.999
_diffrn_measured_fraction_theta_max 0.999
_diffrn_measurement_device_type 'Rigaku Saturn'
_diffrn_measurement_method \w
_diffrn_radiation_monochromator confocal
_diffrn_radiation_source 'rotating anode'
_diffrn_radiation_type MoK\a
_diffrn_radiation_wavelength 0.71070
_diffrn_reflns_av_R_equivalents 0.0657
_diffrn_reflns_av_sigmaI/netI 0.0335
_diffrn_reflns_limit_h_max 16
_diffrn_reflns_limit_h_min -15
_diffrn_reflns_limit_k_max 19
_diffrn_reflns_limit_k_min -19
_diffrn_reflns_limit_l_max 30
_diffrn_reflns_limit_l_min -30
_diffrn_reflns_number 41803
_diffrn_reflns_theta_full 25.00
_diffrn_reflns_theta_max 25.00
_diffrn_reflns_theta_min 2.09
_exptl_absorpt_coefficient_mu 0.088
_exptl_absorpt_correction_T_max 0.9948
_exptl_absorpt_correction_T_min 0.9776
_exptl_absorpt_correction_type multi-scan
_exptl_absorpt_process_details crystalclear
_exptl_crystal_colour colorless
_exptl_crystal_density_diffrn 1.303
_exptl_crystal_density_method 'not measured'
_exptl_crystal_description prism
_exptl_crystal_F_000 2424
_exptl_crystal_size_max 0.26
_exptl_crystal_size_mid 0.20
_exptl_crystal_size_min 0.06
_refine_diff_density_max 0.170
_refine_diff_density_min -0.207
_refine_diff_density_rms 0.042
_refine_ls_extinction_method none
_refine_ls_goodness_of_fit_ref 1.237
_refine_ls_hydrogen_treatment mixed
_refine_ls_matrix_type full
_refine_ls_number_parameters 407
_refine_ls_number_reflns 5125
_refine_ls_number_restraints 3
_refine_ls_restrained_S_all 1.237
_refine_ls_R_factor_all 0.0738
_refine_ls_R_factor_gt 0.0653
_refine_ls_shift/su_max 0.000
_refine_ls_shift/su_mean 0.000
_refine_ls_structure_factor_coef Fsqd
_refine_ls_weighting_details 'calc w=1/[\s^2^(Fo^2^)+(0.0380P)^2^+3.8870P] where P=(Fo^2^+2Fc^2^)/3'
_refine_ls_weighting_scheme calc
_refine_ls_wR_factor_gt 0.1273
_refine_ls_wR_factor_ref 0.1309
_reflns_number_gt 4669
_reflns_number_total 5125
_reflns_threshold_expression >2sigma(I)
_cod_data_source_file ol8001688-file001.cif
_cod_data_source_block shelxl
_cod_original_formula_sum 'C34 H35 N4 O4.50'
_cod_database_code 1504596

loop_
_symmetry_equiv_pos_as_xyz
'x, y, z'
'-x+1/2, y+1/2, z'
'x, -y+1/2, z+1/2'
'-x+1/2, -y, z+1/2'
'-x, -y, -z'
'x-1/2, -y-1/2, -z'
'-x, y-1/2, -z-1/2'
'x-1/2, y, -z-1/2'

loop_
_atom_site_label
_atom_site_type_symbol
_atom_site_fract_x
_atom_site_fract_y
_atom_site_fract_z
_atom_site_U_iso_or_equiv
_atom_site_adp_type
_atom_site_occupancy
_atom_site_symmetry_multiplicity
_atom_site_calc_flag
_atom_site_refinement_flags
O1 O 0.21236(12) 0.18421(11) 0.52356(6) 0.0329(4) Uani 1 1 d .
O2 O 0.42966(11) 0.29238(10) 0.66465(6) 0.0277(4) Uani 1 1 d .
O3 O 0.89546(11) 0.19119(10) 0.59228(6) 0.0270(4) Uani 1 1 d .
O4 O 0.85181(12) 0.03158(12) 0.42514(7) 0.0395(5) Uani 1 1 d .
O5 O 0.4936(3) 0.0178(2) 0.46207(14) 0.0385(9) Uani 0.50 1 d PD
H5A H 0.516(4) 0.057(2) 0.4806(16) 0.058 Uiso 0.50 1 d PD
H5B H 0.480(5) -0.022(2) 0.4818(15) 0.058 Uiso 0.50 1 d PD
N1 N 0.31559(14) 0.11393(12) 0.47006(7) 0.0239(4) Uani 1 1 d .
N2 N 0.47158(13) 0.15921(11) 0.52976(7) 0.0211(4) Uani 1 1 d .
N3 N 0.66050(13) 0.11175(11) 0.50289(7) 0.0218(4) Uani 1 1 d .
N4 N 0.68522(15) 0.01733(12) 0.41873(8) 0.0251(4) Uani 1 1 d .
C1 C 0.29493(16) 0.16118(13) 0.51133(8) 0.0226(5) Uani 1 1 d .
C2 C 0.38297(16) 0.18534(13) 0.54360(8) 0.0208(5) Uani 1 1 d .
C3 C 0.36245(17) 0.23282(13) 0.58693(8) 0.0235(5) Uani 1 1 d .
H3 H 0.2979 0.2516 0.5936 0.028 Uiso 1 1 calc R
C4 C 0.43845(16) 0.25149(13) 0.61958(9) 0.0236(5) Uani 1 1 d .
C5 C 0.53518(16) 0.22647(13) 0.60684(8) 0.0227(5) Uani 1 1 d .
C6 C 0.61674(16) 0.24676(14) 0.63852(9) 0.0254(5) Uani 1 1 d .
H6 H 0.6063 0.2748 0.6700 0.030 Uiso 1 1 calc R
C7 C 0.70902(17) 0.22651(13) 0.62429(9) 0.0255(5) Uani 1 1 d .
H7 H 0.7627 0.2416 0.6455 0.031 Uiso 1 1 calc R
C8 C 0.72656(16) 0.18257(13) 0.57754(8) 0.0211(5) Uani 1 1 d .
C9 C 0.82311(16) 0.16290(13) 0.56145(9) 0.0231(5) Uani 1 1 d .
C10 C 0.83666(16) 0.11829(13) 0.51709(8) 0.0227(5) Uani 1 1 d .
H10 H 0.9004 0.1048 0.5052 0.027 Uiso 1 1 calc R
C11 C 0.75261(16) 0.09361(13) 0.49009(8) 0.0211(5) Uani 1 1 d .
C12 C 0.64749(16) 0.15745(13) 0.54622(8) 0.0203(5) Uani 1 1 d .
C13 C 0.54840(16) 0.18147(13) 0.56080(8) 0.0208(5) Uani 1 1 d .
C14 C 0.24942(17) 0.07897(13) 0.43413(8) 0.0238(5) Uani 1 1 d .
C15 C 0.29050(18) 0.03322(14) 0.39415(9) 0.0278(5) Uani 1 1 d .
H15 H 0.3595 0.0267 0.3922 0.033 Uiso 1 1 calc R
C16 C 0.23107(19) -0.00256(15) 0.35738(9) 0.0334(6) Uani 1 1 d .
H16 H 0.2594 -0.0337 0.3304 0.040 Uiso 1 1 calc R
C17 C 0.13020(19) 0.00694(15) 0.35984(9) 0.0330(6) Uani 1 1 d .
H17 H 0.0894 -0.0168 0.3343 0.040 Uiso 1 1 calc R
C18 C 0.08944(19) 0.05122(15) 0.39975(10) 0.0324(6) Uani 1 1 d .
H18 H 0.0203 0.0572 0.4016 0.039 Uiso 1 1 calc R
C19 C 0.14809(17) 0.08717(14) 0.43710(9) 0.0283(5) Uani 1 1 d .
H19 H 0.1192 0.1171 0.4645 0.034 Uiso 1 1 calc R
C20 C 0.33256(17) 0.31696(14) 0.68022(9) 0.0260(5) Uani 1 1 d .
H20A H 0.2859 0.2715 0.6749 0.031 Uiso 1 1 calc R
H20B H 0.3106 0.3640 0.6593 0.031 Uiso 1 1 calc R
C21 C 0.33533(18) 0.34018(15) 0.73619(9) 0.0292(6) Uani 1 1 d .
H21 H 0.3561 0.2912 0.7563 0.035 Uiso 1 1 calc R
C22 C 0.23107(19) 0.36281(15) 0.75286(10) 0.0357(6) Uani 1 1 d .
H22A H 0.2094 0.4111 0.7338 0.054 Uiso 1 1 calc R
H22B H 0.2304 0.3746 0.7898 0.054 Uiso 1 1 calc R
H22C H 0.1868 0.3172 0.7456 0.054 Uiso 1 1 calc R
C23 C 0.40797(19) 0.40906(16) 0.74727(10) 0.0380(6) Uani 1 1 d .
H23A H 0.4736 0.3927 0.7360 0.057 Uiso 1 1 calc R
H23B H 0.4089 0.4204 0.7843 0.057 Uiso 1 1 calc R
H23C H 0.3880 0.4582 0.7286 0.057 Uiso 1 1 calc R
C24 C 0.99622(16) 0.17353(14) 0.57977(9) 0.0264(5) Uani 1 1 d .
H24A H 1.0124 0.1941 0.5450 0.032 Uiso 1 1 calc R
H24B H 1.0082 0.1140 0.5806 0.032 Uiso 1 1 calc R
C25 C 1.05806(17) 0.21671(14) 0.62043(9) 0.0272(5) Uani 1 1 d .
H25 H 1.1281 0.2016 0.6144 0.033 Uiso 1 1 calc R
C26 C 1.03073(18) 0.18904(15) 0.67489(9) 0.0318(6) Uani 1 1 d .
H26A H 1.0730 0.2166 0.6999 0.048 Uiso 1 1 calc R
H26B H 1.0395 0.1299 0.6778 0.048 Uiso 1 1 calc R
H26C H 0.9622 0.2029 0.6818 0.048 Uiso 1 1 calc R
C27 C 1.0496(2) 0.30924(15) 0.61554(10) 0.0371(6) Uani 1 1 d .
H27A H 0.9820 0.3259 0.6224 0.056 Uiso 1 1 calc R
H27B H 1.0681 0.3258 0.5807 0.056 Uiso 1 1 calc R
H27C H 1.0935 0.3353 0.6404 0.056 Uiso 1 1 calc R
C28 C 0.76877(16) 0.04404(13) 0.44149(9) 0.0239(5) Uani 1 1 d .
C29 C 0.67484(17) -0.02400(13) 0.37124(9) 0.0261(5) Uani 1 1 d .
C30 C 0.75378(19) -0.05474(14) 0.34309(9) 0.0305(6) Uani 1 1 d .
H30 H 0.8188 -0.0494 0.3557 0.037 Uiso 1 1 calc R
C31 C 0.7358(2) -0.09336(15) 0.29625(10) 0.0383(6) Uani 1 1 d .
H31 H 0.7894 -0.1139 0.2769 0.046 Uiso 1 1 calc R
C32 C 0.6419(2) -0.10244(15) 0.27737(10) 0.0428(7) Uani 1 1 d .
H32 H 0.6310 -0.1287 0.2453 0.051 Uiso 1 1 calc R
C33 C 0.5638(2) -0.07280(16) 0.30574(11) 0.0440(7) Uani 1 1 d .
H33 H 0.4988 -0.0792 0.2933 0.053 Uiso 1 1 calc R
C34 C 0.58013(19) -0.03380(15) 0.35231(10) 0.0362(6) Uani 1 1 d .
H34 H 0.5261 -0.0136 0.3715 0.043 Uiso 1 1 calc R
H1 H 0.378(2) 0.1018(15) 0.4666(9) 0.031(7) Uiso 1 1 d .
H2 H 0.629(2) 0.0312(17) 0.4353(11) 0.049(9) Uiso 1 1 d .

loop_
_atom_site_aniso_label
_atom_site_aniso_U_11
_atom_site_aniso_U_22
_atom_site_aniso_U_33
_atom_site_aniso_U_23
_atom_site_aniso_U_13
_atom_site_aniso_U_12
O1 0.0189(9) 0.0453(11) 0.0343(10) -0.0092(8) 0.0009(7) 0.0048(8)
O2 0.0230(9) 0.0334(9) 0.0268(9) -0.0083(7) 0.0001(7) 0.0023(7)
O3 0.0156(8) 0.0363(9) 0.0292(9) -0.0056(7) -0.0024(7) -0.0021(7)
O4 0.0206(10) 0.0617(12) 0.0360(10) -0.0191(9) 0.0038(8) -0.0020(9)
O5 0.031(2) 0.031(2) 0.054(2) -0.0059(17) -0.0006(18) -0.0043(16)
N1 0.0160(11) 0.0298(11) 0.0258(11) -0.0025(8) 0.0000(8) 0.0029(8)
N2 0.0179(10) 0.0228(10) 0.0225(10) 0.0025(8) 0.0008(8) -0.0006(8)
N3 0.0203(10) 0.0237(10) 0.0213(10) 0.0013(8) 0.0010(8) 0.0009(8)
N4 0.0189(11) 0.0271(11) 0.0292(11) -0.0015(8) -0.0019(9) 0.0010(8)
C1 0.0201(12) 0.0249(12) 0.0226(12) 0.0033(9) 0.0009(10) 0.0004(10)
C2 0.0203(12) 0.0201(11) 0.0220(12) 0.0039(9) 0.0011(9) 0.0010(9)
C3 0.0210(12) 0.0245(12) 0.0252(12) 0.0008(9) 0.0026(10) 0.0016(9)
C4 0.0253(13) 0.0211(11) 0.0243(12) -0.0007(9) 0.0029(10) -0.0022(10)
C5 0.0205(12) 0.0235(12) 0.0242(12) 0.0023(9) 0.0010(10) -0.0002(9)
C6 0.0244(13) 0.0274(12) 0.0243(13) -0.0006(10) -0.0016(10) -0.0007(10)
C7 0.0234(13) 0.0274(12) 0.0259(12) -0.0010(10) -0.0050(10) -0.0020(10)
C8 0.0183(12) 0.0230(11) 0.0222(12) 0.0034(9) -0.0006(9) -0.0016(9)
C9 0.0204(12) 0.0237(12) 0.0251(12) 0.0027(9) -0.0036(10) -0.0026(9)
C10 0.0163(12) 0.0274(12) 0.0244(12) 0.0026(10) 0.0007(9) -0.0005(9)
C11 0.0213(12) 0.0209(11) 0.0211(11) 0.0021(9) 0.0005(9) -0.0006(9)
C12 0.0199(12) 0.0204(11) 0.0207(12) 0.0034(9) -0.0006(9) -0.0015(9)
C13 0.0195(12) 0.0202(11) 0.0228(12) 0.0026(9) 0.0003(9) -0.0021(9)
C14 0.0233(13) 0.0233(12) 0.0247(12) 0.0037(9) -0.0034(10) -0.0021(10)
C15 0.0269(13) 0.0307(13) 0.0259(13) 0.0010(10) 0.0010(10) 0.0004(10)
C16 0.0432(17) 0.0320(13) 0.0251(13) -0.0005(10) 0.0003(11) -0.0051(12)
C17 0.0376(16) 0.0335(14) 0.0277(14) 0.0043(11) -0.0089(11) -0.0112(12)
C18 0.0262(14) 0.0333(14) 0.0377(15) 0.0060(11) -0.0077(11) -0.0069(11)
C19 0.0242(13) 0.0300(13) 0.0306(14) 0.0027(10) -0.0024(10) -0.0007(10)
C20 0.0236(13) 0.0278(12) 0.0265(13) -0.0032(10) 0.0028(10) 0.0019(10)
C21 0.0325(14) 0.0277(13) 0.0275(13) -0.0024(10) 0.0019(11) 0.0004(11)
C22 0.0391(16) 0.0354(14) 0.0326(14) -0.0094(11) 0.0101(12) -0.0081(12)
C23 0.0356(15) 0.0417(15) 0.0366(15) -0.0108(12) -0.0009(12) -0.0010(12)
C24 0.0174(12) 0.0307(13) 0.0310(13) -0.0010(10) 0.0018(10) 0.0011(10)
C25 0.0189(12) 0.0339(13) 0.0288(13) 0.0004(10) -0.0004(10) -0.0031(10)
C26 0.0276(14) 0.0377(14) 0.0301(14) 0.0046(11) -0.0036(11) -0.0044(11)
C27 0.0438(16) 0.0316(14) 0.0359(15) 0.0032(11) -0.0030(12) -0.0117(12)
C28 0.0205(13) 0.0246(12) 0.0266(12) 0.0029(9) 0.0007(10) 0.0001(10)
C29 0.0298(14) 0.0198(11) 0.0286(13) 0.0026(10) -0.0069(10) -0.0014(10)
C30 0.0348(15) 0.0270(13) 0.0299(13) 0.0001(10) -0.0051(11) 0.0009(11)
C31 0.0545(18) 0.0290(14) 0.0312(14) -0.0052(11) -0.0052(13) 0.0046(12)
C32 0.068(2) 0.0248(13) 0.0352(15) -0.0018(11) -0.0233(14) -0.0002(13)
C33 0.0465(18) 0.0314(14) 0.0540(18) -0.0013(13) -0.0276(15) -0.0011(13)
C34 0.0321(15) 0.0322(14) 0.0444(16) -0.0041(12) -0.0128(12) 0.0011(11)

loop_
_atom_type_symbol
_atom_type_description
_atom_type_scat_dispersion_real
_atom_type_scat_dispersion_imag
_atom_type_scat_source
C C 0.0033 0.0016 'International Tables Vol C Tables 4.2.6.8 and 6.1.1.4'
H H 0.0000 0.0000 'International Tables Vol C Tables 4.2.6.8 and 6.1.1.4'
N N 0.0061 0.0033 'International Tables Vol C Tables 4.2.6.8 and 6.1.1.4'
O O 0.0106 0.0060 'International Tables Vol C Tables 4.2.6.8 and 6.1.1.4'

loop_
_geom_angle_atom_site_label_1
_geom_angle_atom_site_label_2
_geom_angle_atom_site_label_3
_geom_angle
C4 O2 C20 117.51(17)
C9 O3 C24 119.55(17)
H5A O5 H5B 108.7(17)
C1 N1 C14 128.3(2)
C1 N1 H1 114.4(16)
C14 N1 H1 117.2(16)
C2 N2 C13 116.69(19)
C11 N3 C12 116.80(19)
C28 N4 C29 128.2(2)
C28 N4 H2 114.8(18)
C29 N4 H2 116.8(18)
O1 C1 N1 124.9(2)
O1 C1 C2 120.1(2)
N1 C1 C2 115.00(19)
N2 C2 C3 125.4(2)
N2 C2 C1 119.04(19)
C3 C2 C1 115.60(19)
C4 C3 C2 118.1(2)
C4 C3 H3 121.0
C2 C3 H3 121.0
O2 C4 C3 125.3(2)
O2 C4 C5 115.2(2)
C3 C4 C5 119.5(2)
C13 C5 C4 117.7(2)
C13 C5 C6 120.7(2)
C4 C5 C6 121.6(2)
C7 C6 C5 120.8(2)
C7 C6 H6 119.6
C5 C6 H6 119.6
C6 C7 C8 120.7(2)
C6 C7 H7 119.7
C8 C7 H7 119.7
C12 C8 C9 118.2(2)
C12 C8 C7 120.5(2)
C9 C8 C7 121.3(2)
O3 C9 C10 125.4(2)
O3 C9 C8 115.13(19)
C10 C9 C8 119.5(2)
C9 C10 C11 117.5(2)
C9 C10 H10 121.3
C11 C10 H10 121.3
N3 C11 C10 125.5(2)
N3 C11 C28 117.64(19)
C10 C11 C28 116.84(19)
N3 C12 C8 122.4(2)
N3 C12 C13 118.90(19)
C8 C12 C13 118.67(19)
N2 C13 C5 122.5(2)
N2 C13 C12 118.94(19)
C5 C13 C12 118.55(19)
C19 C14 C15 119.4(2)
C19 C14 N1 123.8(2)
C15 C14 N1 116.8(2)
C16 C15 C14 120.4(2)
C16 C15 H15 119.8
C14 C15 H15 119.8
C15 C16 C17 120.1(2)
C15 C16 H16 119.9
C17 C16 H16 119.9
C18 C17 C16 119.5(2)
C18 C17 H17 120.2
C16 C17 H17 120.2
C17 C18 C19 121.0(2)
C17 C18 H18 119.5
C19 C18 H18 119.5
C18 C19 C14 119.5(2)
C18 C19 H19 120.2
C14 C19 H19 120.2
O2 C20 C21 108.60(19)
O2 C20 H20A 110.0
C21 C20 H20A 110.0
O2 C20 H20B 110.0
C21 C20 H20B 110.0
H20A C20 H20B 108.4
C20 C21 C23 112.6(2)
C20 C21 C22 108.1(2)
C23 C21 C22 111.7(2)
C20 C21 H21 108.1
C23 C21 H21 108.1
C22 C21 H21 108.1
C21 C22 H22A 109.5
C21 C22 H22B 109.5
H22A C22 H22B 109.5
C21 C22 H22C 109.5
H22A C22 H22C 109.5
H22B C22 H22C 109.5
C21 C23 H23A 109.5
C21 C23 H23B 109.5
H23A C23 H23B 109.5
C21 C23 H23C 109.5
H23A C23 H23C 109.5
H23B C23 H23C 109.5
O3 C24 C25 106.14(18)
O3 C24 H24A 110.5
C25 C24 H24A 110.5
O3 C24 H24B 110.5
C25 C24 H24B 110.5
H24A C24 H24B 108.7
C24 C25 C27 111.2(2)
C24 C25 C26 111.56(19)
C27 C25 C26 110.7(2)
C24 C25 H25 107.7
C27 C25 H25 107.7
C26 C25 H25 107.7
C25 C26 H26A 109.5
C25 C26 H26B 109.5
H26A C26 H26B 109.5
C25 C26 H26C 109.5
H26A C26 H26C 109.5
H26B C26 H26C 109.5
C25 C27 H27A 109.5
C25 C27 H27B 109.5
H27A C27 H27B 109.5
C25 C27 H27C 109.5
H27A C27 H27C 109.5
H27B C27 H27C 109.5
O4 C28 N4 124.8(2)
O4 C28 C11 120.8(2)
N4 C28 C11 114.42(19)
C34 C29 C30 119.3(2)
C34 C29 N4 117.2(2)
C30 C29 N4 123.6(2)
C31 C30 C29 119.1(2)
C31 C30 H30 120.5
C29 C30 H30 120.5
C32 C31 C30 121.5(3)
C32 C31 H31 119.2
C30 C31 H31 119.2
C31 C32 C33 119.2(2)
C31 C32 H32 120.4
C33 C32 H32 120.4
C32 C33 C34 120.2(3)
C32 C33 H33 119.9
C34 C33 H33 119.9
C33 C34 C29 120.7(3)
C33 C34 H34 119.6
C29 C34 H34 119.6

loop_
_geom_bond_atom_site_label_1
_geom_bond_atom_site_label_2
_geom_bond_distance
O1 C1 1.231(3)
O2 C4 1.356(3)
O2 C20 1.444(3)
O3 C9 1.354(3)
O3 C24 1.443(3)
O4 C28 1.228(3)
O5 H5A 0.861(10)
O5 H5B 0.858(10)
N1 C1 1.354(3)
N1 C14 1.421(3)
N1 H1 0.88(3)
N2 C2 1.333(3)
N2 C13 1.373(3)
N3 C11 1.335(3)
N3 C12 1.365(3)
N4 C28 1.358(3)
N4 C29 1.416(3)
N4 H2 0.91(3)
C1 C2 1.519(3)
C2 C3 1.398(3)
C3 C4 1.376(3)
C3 H3 0.9500
C4 C5 1.422(3)
C5 C13 1.419(3)
C5 C6 1.425(3)
C6 C7 1.355(3)
C6 H6 0.9500
C7 C8 1.434(3)
C7 H7 0.9500
C8 C12 1.414(3)
C8 C9 1.420(3)
C9 C10 1.379(3)
C10 C11 1.405(3)
C10 H10 0.9500
C11 C28 1.519(3)
C12 C13 1.460(3)
C14 C19 1.392(3)
C14 C15 1.400(3)
C15 C16 1.385(3)
C15 H15 0.9500
C16 C17 1.388(4)
C16 H16 0.9500
C17 C18 1.384(4)
C17 H17 0.9500
C18 C19 1.391(3)
C18 H18 0.9500
C19 H19 0.9500
C20 C21 1.505(3)
C20 H20A 0.9900
C20 H20B 0.9900
C21 C23 1.531(3)
C21 C22 1.534(3)
C21 H21 1.0000
C22 H22A 0.9800
C22 H22B 0.9800
C22 H22C 0.9800
C23 H23A 0.9800
C23 H23B 0.9800
C23 H23C 0.9800
C24 C25 1.527(3)
C24 H24A 0.9900
C24 H24B 0.9900
C25 C27 1.528(3)
C25 C26 1.534(3)
C25 H25 1.0000
C26 H26A 0.9800
C26 H26B 0.9800
C26 H26C 0.9800
C27 H27A 0.9800
C27 H27B 0.9800
C27 H27C 0.9800
C29 C34 1.393(3)
C29 C30 1.397(3)
C30 C31 1.395(3)
C30 H30 0.9500
C31 C32 1.382(4)
C31 H31 0.9500
C32 C33 1.385(4)
C32 H32 0.9500
C33 C34 1.388(4)
C33 H33 0.9500
C34 H34 0.9500

loop_
_geom_torsion_atom_site_label_1
_geom_torsion_atom_site_label_2
_geom_torsion_atom_site_label_3
_geom_torsion_atom_site_label_4
_geom_torsion
C14 N1 C1 O1 -2.6(4)
C14 N1 C1 C2 177.1(2)
C13 N2 C2 C3 -0.3(3)
C13 N2 C2 C1 -178.77(18)
O1 C1 C2 N2 179.6(2)
N1 C1 C2 N2 -0.2(3)
O1 C1 C2 C3 1.0(3)
N1 C1 C2 C3 -178.78(19)
N2 C2 C3 C4 -3.1(3)
C1 C2 C3 C4 175.37(19)
C20 O2 C4 C3 1.3(3)
C20 O2 C4 C5 -178.10(19)
C2 C3 C4 O2 -175.7(2)
C2 C3 C4 C5 3.7(3)
O2 C4 C5 C13 178.31(19)
C3 C4 C5 C13 -1.1(3)
O2 C4 C5 C6 -2.7(3)
C3 C4 C5 C6 177.8(2)
C13 C5 C6 C7 2.8(3)
C4 C5 C6 C7 -176.1(2)
C5 C6 C7 C8 -1.4(3)
C6 C7 C8 C12 -1.9(3)
C6 C7 C8 C9 178.3(2)
C24 O3 C9 C10 -1.2(3)
C24 O3 C9 C8 179.09(19)
C12 C8 C9 O3 177.82(19)
C7 C8 C9 O3 -2.3(3)
C12 C8 C9 C10 -1.9(3)
C7 C8 C9 C10 177.9(2)
O3 C9 C10 C11 179.6(2)
C8 C9 C10 C11 -0.7(3)
C12 N3 C11 C10 -0.7(3)
C12 N3 C11 C28 -178.98(18)
C9 C10 C11 N3 2.1(3)
C9 C10 C11 C28 -179.61(19)
C11 N3 C12 C8 -2.1(3)
C11 N3 C12 C13 177.74(19)
C9 C8 C12 N3 3.4(3)
C7 C8 C12 N3 -176.4(2)
C9 C8 C12 C13 -176.44(19)
C7 C8 C12 C13 3.7(3)
C2 N2 C13 C5 3.1(3)
C2 N2 C13 C12 -177.40(19)
C4 C5 C13 N2 -2.4(3)
C6 C5 C13 N2 178.6(2)
C4 C5 C13 C12 178.10(19)
C6 C5 C13 C12 -0.9(3)
N3 C12 C13 N2 -1.7(3)
C8 C12 C13 N2 178.18(19)
N3 C12 C13 C5 177.79(19)
C8 C12 C13 C5 -2.3(3)
C1 N1 C14 C19 -1.7(4)
C1 N1 C14 C15 179.0(2)
C19 C14 C15 C16 1.0(3)
N1 C14 C15 C16 -179.7(2)
C14 C15 C16 C17 0.2(4)
C15 C16 C17 C18 -1.1(4)
C16 C17 C18 C19 0.8(4)
C17 C18 C19 C14 0.4(4)
C15 C14 C19 C18 -1.3(3)
N1 C14 C19 C18 179.4(2)
C4 O2 C20 C21 164.95(19)
O2 C20 C21 C23 58.4(3)
O2 C20 C21 C22 -177.72(18)
C9 O3 C24 C25 177.70(18)
O3 C24 C25 C27 -66.8(2)
O3 C24 C25 C26 57.3(2)
C29 N4 C28 O4 -4.8(4)
C29 N4 C28 C11 174.3(2)
N3 C11 C28 O4 173.4(2)
C10 C11 C28 O4 -5.0(3)
N3 C11 C28 N4 -5.6(3)
C10 C11 C28 N4 175.97(19)
C28 N4 C29 C34 -170.2(2)
C28 N4 C29 C30 9.7(4)
C34 C29 C30 C31 1.0(3)
N4 C29 C30 C31 -178.9(2)
C29 C30 C31 C32 -0.5(4)
C30 C31 C32 C33 -0.3(4)
C31 C32 C33 C34 0.6(4)
C32 C33 C34 C29 -0.1(4)
C30 C29 C34 C33 -0.7(4)
N4 C29 C34 C33 179.3(2)
